data_1516164
loop_
_publ_author_name
'Bushuyev, Oleksandr S.'
'Corkery, T. Christopher'
'Barrett, Christopher J.'
'Fri\<s\<ci\'c, Tomislav'

_publ_section_title
;
 Photo-mechanical azobenzene cocrystals and in situ X-ray diffraction
 monitoring of their optically-induced crystal-to-crystal isomerisation
;
_journal_issue 8
_journal_name_full 'Chemical Science'
_journal_page_first 3158
_journal_paper_doi 10.1039/c4sc00987h
_journal_volume 5
_journal_year 2014
_chemical_formula_sum 'C22 H8 Br2 F8 N6'
_chemical_formula_weight 668.16
_chemical_name_systematic
; 
 ? 
;
_space_group_IT_number 2
_symmetry_cell_setting triclinic
_symmetry_space_group_name_Hall '-P 1'
_symmetry_space_group_name_H-M 'P -1'
_atom_sites_solution_hydrogens constr
_atom_sites_solution_primary direct
_atom_sites_solution_secondary difmap
_audit_creation_method SHELXL-97
_cell_angle_alpha 94.9560(10)
_cell_angle_beta 93.4810(10)
_cell_angle_gamma 95.8480(10)
_cell_formula_units_Z 2
_cell_length_a 5.9081(6)
_cell_length_b 8.3193(9)
_cell_length_c 23.198(2)
_cell_measurement_reflns_used 1785
_cell_measurement_temperature 296(2)
_cell_measurement_theta_max 25.07
_cell_measurement_theta_min 2.47
_cell_volume 1127.25(19)
_computing_cell_refinement 'Bruker SAINT'
_computing_data_collection 'Bruker APEX2'
_computing_data_reduction 'Bruker SAINT'
_computing_molecular_graphics 'Bruker SHELXTL'
_computing_publication_material 'Bruker SHELXTL'
_computing_structure_refinement 'SHELXL-97 (Sheldrick, 2008)'
_computing_structure_solution 'SHELXS-97 (Sheldrick, 2008)'
_diffrn_ambient_temperature 296(2)
_diffrn_measured_fraction_theta_full 0.984
_diffrn_measured_fraction_theta_max 0.984
_diffrn_measurement_device_type 'Bruker APEX-II CCD'
_diffrn_measurement_method '\f and \w scans'
_diffrn_radiation_monochromator graphite
_diffrn_radiation_source 'fine-focus sealed tube'
_diffrn_radiation_type MoK\a
_diffrn_radiation_wavelength 0.71073
_diffrn_reflns_av_R_equivalents 0.0579
_diffrn_reflns_av_sigmaI/netI 0.0979
_diffrn_reflns_limit_h_max 6
_diffrn_reflns_limit_h_min -7
_diffrn_reflns_limit_k_max 10
_diffrn_reflns_limit_k_min -10
_diffrn_reflns_limit_l_max 28
_diffrn_reflns_limit_l_min -28
_diffrn_reflns_number 7322
_diffrn_reflns_theta_full 26.02
_diffrn_reflns_theta_max 26.02
_diffrn_reflns_theta_min 0.88
_exptl_absorpt_coefficient_mu 3.688
_exptl_absorpt_correction_T_max 0.7208
_exptl_absorpt_correction_T_min 0.4336
_exptl_absorpt_correction_type multi-scan
_exptl_absorpt_process_details SADABS
_exptl_crystal_colour orange
_exptl_crystal_density_diffrn 1.969
_exptl_crystal_density_method 'not measured'
_exptl_crystal_description plate
_exptl_crystal_F_000 648
_exptl_crystal_size_max 0.27
_exptl_crystal_size_mid 0.10
_exptl_crystal_size_min 0.10
_refine_diff_density_max 0.410
_refine_diff_density_min -0.466
_refine_diff_density_rms 0.067
_refine_ls_extinction_coef 0.0060(3)
_refine_ls_extinction_expression Fc^*^=kFc[1+0.001xFc^2^\l^3^/sin(2\q)]^-1/4^
_refine_ls_extinction_method SHELXL
_refine_ls_goodness_of_fit_ref 0.780
_refine_ls_hydrogen_treatment mixed
_refine_ls_matrix_type full
_refine_ls_number_parameters 344
_refine_ls_number_reflns 4360
_refine_ls_number_restraints 0
_refine_ls_restrained_S_all 0.780
_refine_ls_R_factor_all 0.0672
_refine_ls_R_factor_gt 0.0362
_refine_ls_shift/su_max 0.001
_refine_ls_shift/su_mean 0.000
_refine_ls_structure_factor_coef Fsqd
_refine_ls_weighting_details 'calc w=1/[\s^2^(Fo^2^)+(0.0132P)^2^+0.0000P] where P=(Fo^2^+2Fc^2^)/3'
_refine_ls_weighting_scheme calc
_refine_ls_wR_factor_gt 0.0615
_refine_ls_wR_factor_ref 0.0676
_reflns_number_gt 2668
_reflns_number_total 4360
_reflns_threshold_expression >2sigma(I)
_cod_data_source_file c4sc00987h6.cif
_cod_data_source_block (trans-1)(trans-ape)
_cod_depositor_comments
;
The following automatic conversions were performed:

'_symmetry_cell_setting' value 'Triclinic' changed to 'triclinic'
according to
/usr/data/users/saulius/crontab/automatic-downloads/rss-feeds/RSC/lib/dictionaries/cif_core.dic
dictionary named 'cif_core.dic' version 2.4.2 from 2011-04-26.

Automatic conversion script
Id: cif_fix_values 2281 2013-09-26 08:29:07Z andrius 

 Adding full bibliography for 1516158--1516167.cif.
;
_cod_original_cell_volume 1127.2(2)
_cod_original_sg_symbol_H-M P-1
_cod_database_code 1516164

loop_
_symmetry_equiv_pos_as_xyz
'x, y, z'
'-x, -y, -z'

loop_
_atom_site_label
_atom_site_type_symbol
_atom_site_fract_x
_atom_site_fract_y
_atom_site_fract_z
_atom_site_U_iso_or_equiv
_atom_site_adp_type
_atom_site_occupancy
_atom_site_symmetry_multiplicity
_atom_site_calc_flag
_atom_site_refinement_flags
Br1 Br 0.42754(7) 0.77673(5) 0.260746(15) 0.04957(15) Uani 1 1 d .
Br2 Br 0.51459(7) 0.23749(5) 0.228778(15) 0.05134(15) Uani 1 1 d .
C2 C 0.1056(6) 0.7899(5) 0.34762(14) 0.0379(10) Uani 1 1 d .
C5 C 0.3623(6) 1.0213(5) 0.42051(14) 0.0379(10) Uani 1 1 d .
C6 C 0.4388(6) 0.9692(5) 0.36830(15) 0.0391(10) Uani 1 1 d .
C1 C 0.3158(6) 0.8527(5) 0.33066(14) 0.0355(9) Uani 1 1 d .
C3 C 0.0262(6) 0.8400(5) 0.39952(15) 0.0372(10) Uani 1 1 d .
C4 C 0.1515(6) 0.9579(5) 0.43784(14) 0.0339(9) Uani 1 1 d .
F2 F -0.1763(3) 0.7698(3) 0.41243(8) 0.0532(6) Uani 1 1 d .
F4 F 0.6459(3) 1.0351(3) 0.35499(8) 0.0534(6) Uani 1 1 d .
F1 F -0.0226(4) 0.6722(3) 0.31318(8) 0.0578(6) Uani 1 1 d .
F3 F 0.4920(4) 1.1377(3) 0.45532(8) 0.0548(6) Uani 1 1 d .
C9 C 0.8551(7) 0.0764(5) 0.17175(14) 0.0396(10) Uani 1 1 d .
C7 C 0.5945(6) 0.1864(5) 0.10970(16) 0.0418(10) Uani 1 1 d .
C10 C 0.9679(6) 0.0243(5) 0.12492(15) 0.0396(10) Uani 1 1 d .
C11 C 0.8987(6) 0.0516(5) 0.06886(14) 0.0371(10) Uani 1 1 d .
C12 C 0.7072(6) 0.1332(5) 0.06199(15) 0.0395(10) Uani 1 1 d .
C8 C 0.6650(6) 0.1586(5) 0.16486(14) 0.0385(10) Uani 1 1 d .
F9 F 0.6260(4) 0.1667(3) 0.00981(8) 0.0571(7) Uani 1 1 d .
F8 F 0.4120(4) 0.2664(3) 0.09989(9) 0.0586(6) Uani 1 1 d .
F6 F 1.1509(4) -0.0561(3) 0.13442(8) 0.0554(6) Uani 1 1 d .
F7 F 0.9321(4) 0.0455(3) 0.22522(8) 0.0587(7) Uani 1 1 d .
N5 N 0.3040(6) 0.3511(4) 0.33176(13) 0.0520(9) Uani 1 1 d .
C16 C 0.3683(6) 0.5183(5) 0.42180(15) 0.0441(10) Uani 1 1 d .
H15 H 0.4644 0.5945 0.4460 0.053 Uiso 1 1 calc R
C13 C 0.0975(7) 0.2974(5) 0.34884(16) 0.0522(11) Uani 1 1 d .
H18 H 0.0038 0.2222 0.3237 0.063 Uiso 1 1 calc R
C17 C 0.4320(7) 0.4595(5) 0.36829(16) 0.0485(11) Uani 1 1 d .
H14 H 0.5744 0.4986 0.3572 0.058 Uiso 1 1 calc R
C15 C 0.1544(6) 0.4591(5) 0.43823(14) 0.0391(10) Uani 1 1 d .
C14 C 0.0173(6) 0.3472(5) 0.40122(15) 0.0441(10) Uani 1 1 d .
H17 H -0.1259 0.3062 0.4112 0.053 Uiso 1 1 calc R
N6 N 0.6471(6) 0.6662(5) 0.15830(14) 0.0574(10) Uani 1 1 d .
C20 C 0.8950(7) 0.5530(5) 0.06851(15) 0.0415(10) Uani 1 1 d .
C18 C 0.8347(8) 0.5952(6) 0.16846(16) 0.0583(13) Uani 1 1 d .
H21 H 0.8810 0.5836 0.2068 0.070 Uiso 1 1 calc R
C21 C 0.7005(7) 0.6271(5) 0.05666(16) 0.0475(11) Uani 1 1 d .
H24 H 0.6505 0.6410 0.0188 0.057 Uiso 1 1 calc R
C19 C 0.9672(7) 0.5369(5) 0.12487(15) 0.0522(12) Uani 1 1 d .
H20 H 1.0989 0.4890 0.1338 0.063 Uiso 1 1 calc R
C22 C 0.5830(7) 0.6798(5) 0.10324(17) 0.0555(12) Uani 1 1 d .
H23 H 0.4504 0.7279 0.0955 0.067 Uiso 1 1 calc R
N4 N 0.0950(5) 0.5262(4) 0.49392(12) 0.0464(9) Uani 1 1 d .
N3 N 1.0331(5) 0.4903(4) 0.02474(11) 0.0473(9) Uani 1 1 d .
N1 N 0.0939(5) 1.0263(4) 0.49266(12) 0.0468(9) Uani 1 1 d .
N2 N 1.0344(5) -0.0080(4) 0.02501(10) 0.0451(9) Uani 1 1 d .

loop_
_atom_site_aniso_label
_atom_site_aniso_U_11
_atom_site_aniso_U_22
_atom_site_aniso_U_33
_atom_site_aniso_U_23
_atom_site_aniso_U_13
_atom_site_aniso_U_12
Br1 0.0554(3) 0.0585(3) 0.0373(2) 0.0017(2) 0.0204(2) 0.0105(2)
Br2 0.0570(3) 0.0562(3) 0.0424(3) -0.0027(2) 0.0248(2) 0.0075(2)
C2 0.035(2) 0.048(3) 0.030(2) 0.0022(19) 0.0009(18) 0.005(2)
C5 0.036(2) 0.042(3) 0.035(2) 0.0027(19) 0.0005(19) 0.005(2)
C6 0.033(2) 0.049(3) 0.040(2) 0.013(2) 0.0150(19) 0.012(2)
C1 0.033(2) 0.044(3) 0.031(2) 0.0025(18) 0.0049(18) 0.009(2)
C3 0.028(2) 0.044(3) 0.042(2) 0.010(2) 0.0115(19) 0.006(2)
C4 0.031(2) 0.040(2) 0.033(2) 0.0051(18) 0.0096(18) 0.0051(19)
F2 0.0399(14) 0.0675(17) 0.0511(13) 0.0010(12) 0.0185(11) -0.0045(12)
F4 0.0375(14) 0.0693(17) 0.0537(13) 0.0050(12) 0.0206(11) -0.0022(12)
F1 0.0521(15) 0.0704(18) 0.0461(13) -0.0100(12) 0.0101(11) -0.0066(13)
F3 0.0492(15) 0.0628(17) 0.0489(13) -0.0080(12) 0.0123(11) -0.0051(13)
C9 0.044(3) 0.050(3) 0.025(2) 0.0040(18) 0.0073(18) 0.004(2)
C7 0.042(3) 0.043(3) 0.043(2) 0.0007(19) 0.015(2) 0.008(2)
C10 0.037(2) 0.049(3) 0.035(2) 0.0017(19) 0.0086(19) 0.012(2)
C11 0.038(2) 0.042(3) 0.032(2) 0.0006(18) 0.0127(18) 0.004(2)
C12 0.045(3) 0.044(3) 0.031(2) 0.0053(19) 0.0085(19) 0.007(2)
C8 0.044(3) 0.042(3) 0.030(2) -0.0037(18) 0.0157(18) 0.002(2)
F9 0.0675(17) 0.0735(17) 0.0369(12) 0.0103(12) 0.0114(11) 0.0305(14)
F8 0.0538(16) 0.0663(17) 0.0618(15) 0.0086(12) 0.0184(12) 0.0252(13)
F6 0.0501(15) 0.0749(18) 0.0454(13) 0.0064(12) 0.0095(11) 0.0226(13)
F7 0.0598(16) 0.0862(19) 0.0332(12) 0.0060(12) 0.0100(11) 0.0182(14)
N5 0.058(3) 0.058(3) 0.043(2) -0.0002(18) 0.0213(19) 0.012(2)
C16 0.036(2) 0.051(3) 0.046(2) 0.004(2) 0.008(2) 0.006(2)
C13 0.053(3) 0.057(3) 0.044(2) -0.005(2) 0.009(2) -0.001(2)
C17 0.042(3) 0.053(3) 0.054(3) 0.009(2) 0.021(2) 0.009(2)
C15 0.038(3) 0.046(3) 0.035(2) 0.0058(19) 0.0116(19) 0.008(2)
C14 0.039(3) 0.054(3) 0.039(2) 0.002(2) 0.013(2) 0.002(2)
N6 0.056(3) 0.069(3) 0.047(2) -0.0075(19) 0.023(2) 0.004(2)
C20 0.046(3) 0.046(3) 0.032(2) -0.0009(19) 0.0122(19) 0.003(2)
C18 0.069(3) 0.077(4) 0.026(2) -0.006(2) 0.009(2) -0.002(3)
C21 0.053(3) 0.053(3) 0.038(2) 0.001(2) 0.013(2) 0.009(2)
C19 0.049(3) 0.068(3) 0.040(2) 0.004(2) 0.010(2) 0.007(2)
C22 0.054(3) 0.060(3) 0.054(3) -0.001(2) 0.019(2) 0.013(2)
N4 0.040(2) 0.059(3) 0.0398(18) -0.0032(17) 0.0150(17) 0.006(2)
N3 0.046(2) 0.064(2) 0.0339(17) 0.0021(19) 0.0123(18) 0.0134(19)
N1 0.040(2) 0.060(3) 0.0409(19) -0.0012(17) 0.0126(17) 0.005(2)
N2 0.050(2) 0.055(2) 0.0335(17) 0.0021(18) 0.0154(18) 0.0149(18)

loop_
_atom_type_symbol
_atom_type_description
_atom_type_scat_dispersion_real
_atom_type_scat_dispersion_imag
_atom_type_scat_source
C C 0.0033 0.0016 'International Tables Vol C Tables 4.2.6.8 and 6.1.1.4'
H H 0.0000 0.0000 'International Tables Vol C Tables 4.2.6.8 and 6.1.1.4'
N N 0.0061 0.0033 'International Tables Vol C Tables 4.2.6.8 and 6.1.1.4'
F F 0.0171 0.0103 'International Tables Vol C Tables 4.2.6.8 and 6.1.1.4'
Br Br -0.2901 2.4595 'International Tables Vol C Tables 4.2.6.8 and 6.1.1.4'

loop_
_geom_angle_atom_site_label_1
_geom_angle_atom_site_label_2
_geom_angle_atom_site_label_3
_geom_angle
_geom_angle_site_symmetry_1
F1 C2 C3 118.1(3) .
F1 C2 C1 119.8(3) .
C3 C2 C1 122.1(4) .
F3 C5 C6 119.0(3) .
F3 C5 C4 119.6(3) .
C6 C5 C4 121.3(4) .
F4 C6 C1 120.0(3) .
F4 C6 C5 117.8(4) .
C1 C6 C5 122.3(4) .
C6 C1 C2 116.6(3) .
C6 C1 Br1 121.8(3) .
C2 C1 Br1 121.6(3) .
F2 C3 C2 117.6(3) .
F2 C3 C4 121.1(3) .
C2 C3 C4 121.3(4) .
C3 C4 C5 116.4(3) .
C3 C4 N1 128.9(3) .
C5 C4 N1 114.7(3) .
F7 C9 C10 118.9(3) .
F7 C9 C8 120.1(3) .
C10 C9 C8 121.1(3) .
F8 C7 C8 120.7(3) .
F8 C7 C12 117.6(3) .
C8 C7 C12 121.7(4) .
F6 C10 C9 118.3(3) .
F6 C10 C11 119.7(3) .
C9 C10 C11 122.1(4) .
C10 C11 C12 116.8(3) .
C10 C11 N2 115.5(3) .
C12 C11 N2 127.7(3) .
F9 C12 C11 121.8(3) .
F9 C12 C7 117.3(3) .
C11 C12 C7 120.8(3) .
C7 C8 C9 117.6(3) .
C7 C8 Br2 120.8(3) .
C9 C8 Br2 121.6(3) .
C17 N5 C13 116.5(3) .
C17 C16 C15 117.5(4) .
N5 C13 C14 124.0(4) .
N5 C17 C16 124.5(4) .
C14 C15 C16 119.4(3) .
C14 C15 N4 125.3(3) .
C16 C15 N4 115.3(3) .
C15 C14 C13 118.2(4) .
C18 N6 C22 117.0(4) .
C19 C20 C21 120.0(4) .
C19 C20 N3 116.1(3) .
C21 C20 N3 123.9(3) .
N6 C18 C19 123.8(4) .
C20 C21 C22 117.5(4) .
C20 C19 C18 117.4(4) .
N6 C22 C21 124.3(4) .
N4 N4 C15 113.2(4) 2_566
N3 N3 C20 114.4(4) 2_765
N1 N1 C4 114.8(4) 2_576
N2 N2 C11 115.4(4) 2_755

loop_
_geom_bond_atom_site_label_1
_geom_bond_atom_site_label_2
_geom_bond_distance
_geom_bond_site_symmetry_2
Br1 C1 1.872(3) .
Br2 C8 1.879(3) .
C2 F1 1.345(4) .
C2 C3 1.366(5) .
C2 C1 1.390(5) .
C5 F3 1.347(4) .
C5 C6 1.369(5) .
C5 C4 1.398(4) .
C6 F4 1.353(4) .
C6 C1 1.365(5) .
C3 F2 1.340(4) .
C3 C4 1.386(5) .
C4 N1 1.423(4) .
C9 F7 1.350(3) .
C9 C10 1.370(5) .
C9 C8 1.381(5) .
C7 F8 1.341(4) .
C7 C8 1.368(4) .
C7 C12 1.389(5) .
C10 F6 1.345(4) .
C10 C11 1.384(4) .
C11 C12 1.385(5) .
C11 N2 1.420(4) .
C12 F9 1.337(4) .
N5 C17 1.324(5) .
N5 C13 1.351(4) .
C16 C17 1.382(5) .
C16 C15 1.397(4) .
C13 C14 1.377(5) .
C15 C14 1.372(5) .
C15 N4 1.440(4) .
N6 C18 1.326(5) .
N6 C22 1.328(4) .
C20 C19 1.372(4) .
C20 C21 1.383(5) .
C20 N3 1.437(4) .
C18 C19 1.400(5) .
C21 C22 1.383(5) .
N4 N4 1.220(5) 2_566
N3 N3 1.219(5) 2_765
N1 N1 1.229(5) 2_576
N2 N2 1.229(5) 2_755
